data_7010657
loop_
_publ_author_name
'Emeleus, Lucy C.'
'Cupertino, Domenico C.'
'Harris, Steven G.'
'Owens, Susan'
'Parsons, Simon'
'Swart, Ronald M.'
'Tasker, Peter A.'
'White, David J.'

_publ_section_title
;
 Diazopyrazolones as weak solvent extractants for copper from ammonia
 leach solutions&#x200A;&#x2020;
;
_journal_issue 8
_journal_name_full 'Journal of the Chemical Society, Dalton Transactions'
_journal_page_first 1239
_journal_paper_doi 10.1039/b101780m
_journal_year 2001
_chemical_formula_moiety '[NiL2(MeOH)2].2MeOH'
_chemical_formula_sum 'C46 H60 N6 Ni O6'
_chemical_formula_weight 851.71
_chemical_name_systematic
; 
? 
;
_space_group_IT_number 2
_symmetry_cell_setting triclinic
_symmetry_space_group_name_Hall '-P 1'
_symmetry_space_group_name_H-M 'P -1'
_atom_sites_solution_hydrogens geom
_atom_sites_solution_primary direct
_atom_sites_solution_secondary difmap
_audit_creation_method SHELXL
_cell_angle_alpha 76.735(6)
_cell_angle_beta 79.025(6)
_cell_angle_gamma 77.539(7)
_cell_formula_units_Z 2
_cell_length_a 10.5849(12)
_cell_length_b 14.896(2)
_cell_length_c 15.153(2)
_cell_measurement_reflns_used 46
_cell_measurement_temperature 220(2)
_cell_measurement_theta_max 22
_cell_measurement_theta_min 20
_cell_volume 2245.6(5)
_computing_cell_refinement 'Stoe DIF4'
_computing_data_collection 'Stoe DIF4'
_computing_data_reduction 'Stoe REDU4'
_computing_molecular_graphics SHELXTL
_computing_structure_refinement SHELXTL
_computing_structure_solution DIRDIF
_diffrn_ambient_temperature 220(2)
_diffrn_measurement_device
; 
? 
;
_diffrn_measurement_method Omega-theta
_diffrn_radiation_monochromator graphite
_diffrn_radiation_source 'fine-focus sealed tube'
_diffrn_radiation_type CuK\a
_diffrn_radiation_wavelength 1.54184
_diffrn_reflns_av_R_equivalents 0.0458
_diffrn_reflns_av_sigmaI/netI 0.0254
_diffrn_reflns_limit_h_max 12
_diffrn_reflns_limit_h_min -12
_diffrn_reflns_limit_k_max 18
_diffrn_reflns_limit_k_min -17
_diffrn_reflns_limit_l_max 18
_diffrn_reflns_limit_l_min -1
_diffrn_reflns_number 8035
_diffrn_reflns_theta_max 70.09
_diffrn_reflns_theta_min 3.03
_diffrn_standards_decay_% -2
_diffrn_standards_interval_time 60
_diffrn_standards_number 3
_exptl_absorpt_coefficient_mu 1.051
_exptl_absorpt_correction_T_max 0.584
_exptl_absorpt_correction_T_min 0.494
_exptl_absorpt_correction_type psi-scan
_exptl_crystal_colour Red
_exptl_crystal_density_diffrn 1.260
_exptl_crystal_description block
_exptl_crystal_F_000 908
_exptl_crystal_size_max 0.48
_exptl_crystal_size_mid 0.31
_exptl_crystal_size_min 0.27
_refine_diff_density_max 0.616
_refine_diff_density_min -0.783
_refine_diff_density_rms 0.053
_refine_ls_extinction_coef 0.0042(3)
_refine_ls_extinction_expression Fc^*^=kFc[1+0.001xFc^2^\l^3^/sin(2\q)]^-1/4^
_refine_ls_extinction_method SHELXL
_refine_ls_goodness_of_fit_all 1.026
_refine_ls_goodness_of_fit_obs 1.065
_refine_ls_hydrogen_treatment Riding
_refine_ls_matrix_type full
_refine_ls_number_parameters 567
_refine_ls_number_reflns 7967
_refine_ls_number_restraints 48
_refine_ls_restrained_S_all 1.061
_refine_ls_restrained_S_obs 1.090
_refine_ls_R_factor_all 0.0583
_refine_ls_R_factor_obs 0.0469
_refine_ls_shift/esd_max -0.034
_refine_ls_shift/esd_mean 0.000
_refine_ls_structure_factor_coef Fsqd
_refine_ls_weighting_details 'w=1/[\s^2^(Fo^2^)+(0.0729P)^2^+1.5324P] where P=(Fo^2^+2Fc^2^)/3'
_refine_ls_weighting_scheme calc
_refine_ls_wR_factor_all 0.1335
_refine_ls_wR_factor_obs 0.1252
_reflns_number_observed 6602
_reflns_number_total 7972
_reflns_observed_criterion >2sigma(I)
_cod_data_source_file b101780m.txt
_cod_data_source_block le214d
_cod_depositor_comments
;
The following automatic conversions were performed:
'_symmetry_cell_setting' value 'Triclinic' changed to 'triclinic'
according to '/home/saulius/struct/CIF-dictionaries/cif_core.dic'
dictionary named 'cif_core.dic' version 2.4.1 from 2010-06-29.

Automatic conversion script
Id: cif_fix_enum 1527 2010-12-29 10:47:43Z saulius 

The following automatic conversions were performed:

'_exptl_absorpt_correction_type' tag value 'Psi-scans' was replaced
with 'psi-scan' value.

Automatic conversion script
Id: cif_fix_values 1646 2011-03-28 12:23:43Z adriana 

The following automatic conversions were performed:

'_refine_ls_weighting_scheme' value 'calc
w=1/[\s^2^(Fo^2^)+(0.0729P)^2^+1.5324P] where P=(Fo^2^+2Fc^2^)/3' was
changed to 'calc'. New tag '_refine_ls_weighting_details' was
created. The value of the new tag was set to
'w=1/[\s^2^(Fo^2^)+(0.0729P)^2^+1.5324P] where P=(Fo^2^+2Fc^2^)/3'.

Automatic conversion script
Id: cif_fix_values 3143 2015-03-26 13:38:13Z robertas 

The following automatic conversions were performed:

'_atom_sites_solution_primary' value 'Direct methods' was changed to
'direct'.

'_atom_sites_solution_hydrogens' value 'Geometric' was changed to
'geom'.

Automatic conversion script
Id: cif_fix_values 6452 2018-10-05 10:23:21Z andrius 
;
_cod_original_cell_volume 2245.6(4)
_cod_original_sg_symbol_H-M P-1
_cod_database_code 7010657

loop_
_symmetry_equiv_pos_as_xyz
'x, y, z'
'-x, -y, -z'

loop_
_atom_site_aniso_label
_atom_site_aniso_U_11
_atom_site_aniso_U_22
_atom_site_aniso_U_33
_atom_site_aniso_U_23
_atom_site_aniso_U_13
_atom_site_aniso_U_12
Ni1 0.0282(2) 0.0273(2) 0.0220(2) -0.0078(2) 0.0043(2) -0.0029(2)
N1 0.0295(10) 0.0311(10) 0.0245(10) -0.0108(8) 0.0051(8) -0.0027(8)
C11 0.0410(14) 0.0315(12) 0.0232(11) -0.0091(9) 0.0001(10) -0.0040(10)
C12 0.0429(15) 0.0368(14) 0.0371(14) -0.0144(11) -0.0009(11) -0.0010(11)
C13 0.064(2) 0.0354(14) 0.048(2) -0.0167(12) -0.0029(14) -0.0012(13)
C14 0.071(2) 0.047(2) 0.062(2) -0.027(2) 0.007(2) -0.023(2)
C15 0.052(2) 0.068(2) 0.082(2) -0.042(2) 0.014(2) -0.025(2)
C16 0.0398(15) 0.049(2) 0.059(2) -0.0293(14) 0.0054(13) -0.0077(12)
N2 0.0307(10) 0.0342(11) 0.0265(10) -0.0081(8) 0.0071(8) -0.0043(8)
C3 0.0332(12) 0.0326(12) 0.0243(11) -0.0067(9) 0.0038(10) -0.0025(10)
C31 0.0366(14) 0.048(2) 0.047(2) -0.0130(13) 0.0104(12) -0.0109(12)
C4 0.0302(12) 0.0298(11) 0.0228(11) -0.0056(9) 0.0029(9) -0.0032(9)
C41 0.0204(10) 0.0208(10) 0.0153(9) -0.0047(7) 0.0019(8) -0.0049(8)
N42 0.0328(10) 0.0266(10) 0.0241(10) -0.0072(8) -0.0003(8) -0.0034(8)
C43 0.0281(11) 0.0285(11) 0.0283(12) -0.0104(9) -0.0001(9) -0.0047(9)
C44 0.0396(13) 0.0355(13) 0.0262(12) -0.0071(10) 0.0021(10) -0.0098(11)
C45 0.0439(14) 0.0425(14) 0.0253(12) -0.0123(10) -0.0003(11) -0.0116(11)
C46 0.0339(13) 0.0361(13) 0.0337(13) -0.0138(10) -0.0012(10) -0.0092(10)
C461 0.059(2) 0.046(2) 0.043(2) -0.0229(13) 0.0046(14) -0.0211(14)
C462 0.151(15) 0.041(6) 0.075(8) -0.019(5) -0.015(9) -0.035(8)
C463 0.114(12) 0.090(11) 0.129(14) -0.087(11) 0.054(10) -0.039(10)
C464 0.087(9) 0.079(9) 0.153(15) -0.073(10) -0.041(9) -0.018(7)
C465 0.149(8) 0.065(4) 0.043(3) -0.033(3) 0.016(4) -0.053(5)
C466 0.102(5) 0.097(6) 0.093(5) -0.056(5) 0.028(4) -0.070(5)
C467 0.120(6) 0.049(3) 0.100(5) -0.040(4) -0.027(5) 0.010(4)
C47 0.048(2) 0.0325(13) 0.0326(13) -0.0056(10) -0.0007(11) -0.0138(11)
C48 0.0450(14) 0.0350(13) 0.0233(12) -0.0067(10) -0.0009(10) -0.0095(11)
C5 0.0309(12) 0.0276(11) 0.0202(11) -0.0065(9) 0.0010(9) 0.0002(9)
O5 0.0280(8) 0.0331(9) 0.0292(8) -0.0125(7) 0.0052(7) -0.0037(7)
N6 0.0330(10) 0.0306(10) 0.0236(10) -0.0085(8) 0.0061(8) -0.0031(8)
C61 0.0343(13) 0.0300(12) 0.0281(12) -0.0110(9) 0.0019(10) -0.0030(10)
C62 0.0369(14) 0.0384(14) 0.0371(14) -0.0108(11) 0.0062(11) -0.0033(11)
C63 0.045(2) 0.044(2) 0.052(2) -0.0122(13) 0.0101(13) 0.0064(13)
C64 0.067(2) 0.037(2) 0.057(2) -0.0082(14) 0.007(2) 0.0105(14)
C65 0.068(2) 0.0351(15) 0.055(2) -0.0020(13) 0.014(2) -0.0041(14)
C66 0.047(2) 0.0375(14) 0.0416(15) -0.0090(12) 0.0126(12) -0.0042(12)
N7 0.0335(11) 0.0362(11) 0.0235(10) -0.0068(8) 0.0045(8) -0.0048(9)
C8 0.0304(12) 0.0369(13) 0.0263(12) -0.0072(10) 0.0034(10) -0.0060(10)
C81 0.048(2) 0.053(2) 0.0281(13) 0.0005(12) 0.0068(12) 0.0016(13)
C9 0.0308(12) 0.0332(12) 0.0249(12) -0.0083(9) 0.0019(10) -0.0051(10)
C91 0.0182(9) 0.0223(10) 0.0144(9) -0.0035(8) 0.0021(8) -0.0014(8)
N92 0.0283(10) 0.0289(10) 0.0292(10) -0.0092(8) 0.0031(8) -0.0020(8)
C93 0.0286(12) 0.0283(11) 0.0235(11) -0.0049(9) 0.0036(9) 0.0002(9)
C94 0.0351(13) 0.0337(13) 0.0366(13) -0.0132(10) 0.0001(11) -0.0052(10)
C95 0.0291(12) 0.0365(13) 0.048(2) -0.0131(11) -0.0012(11) -0.0055(10)
C96 0.0322(12) 0.0285(12) 0.0303(12) -0.0058(9) 0.0021(10) -0.0005(10)
C961 0.0322(13) 0.0331(13) 0.0452(15) -0.0119(11) 0.0015(11) 0.0014(10)
C962 0.042(2) 0.038(2) 0.090(3) -0.028(2) -0.003(2) 0.0057(12)
C963 0.045(2) 0.055(2) 0.065(2) -0.016(2) -0.014(2) 0.0136(14)
C964 0.042(2) 0.054(2) 0.051(2) -0.0145(14) 0.0121(13) -0.0053(13)
C97 0.0358(13) 0.0285(12) 0.0340(13) -0.0103(10) -0.0015(10) -0.0014(10)
C98 0.0301(12) 0.0313(12) 0.0335(13) -0.0087(10) -0.0021(10) -0.0032(10)
C10 0.0277(11) 0.0299(11) 0.0248(11) -0.0102(9) 0.0020(9) -0.0064(9)
O10 0.0366(9) 0.0291(8) 0.0232(8) -0.0070(6) 0.0045(7) -0.0021(7)
O1M 0.0396(10) 0.0422(10) 0.0241(8) -0.0072(7) 0.0032(7) 0.0059(8)
C1M 0.065(2) 0.083(3) 0.042(2) 0.002(2) 0.006(2) 0.034(2)
O1N 0.0330(9) 0.0474(10) 0.0311(9) -0.0164(8) 0.0098(7) -0.0137(8)
C1N 0.058(2) 0.112(3) 0.052(2) -0.047(2) 0.019(2) -0.046(2)
O1S 0.094(2) 0.103(3) 0.103(3) -0.008(2) 0.003(2) -0.020(2)
C1S 0.068(3) 0.104(4) 0.095(3) -0.019(3) -0.001(2) -0.001(2)
O1T 0.062(2) 0.168(4) 0.101(3) 0.026(2) -0.027(2) -0.010(2)
C1T 0.072(3) 0.184(6) 0.075(3) -0.008(3) -0.009(3) 0.011(3)

loop_
_atom_site_label
_atom_site_type_symbol
_atom_site_fract_x
_atom_site_fract_y
_atom_site_fract_z
_atom_site_U_iso_or_equiv
_atom_site_thermal_displace_type
_atom_site_occupancy
_atom_site_calc_flag
_atom_site_refinement_flags
_atom_site_disorder_group
Ni1 Ni 0.20323(4) 0.48304(3) 0.24452(3) 0.02676(14) Uani 1 d . .
N1 N -0.0434(2) 0.63072(14) 0.43415(13) 0.0292(4) Uani 1 d . .
C11 C -0.0045(3) 0.7132(2) 0.4424(2) 0.0323(5) Uani 1 d . .
C12 C -0.0986(3) 0.7900(2) 0.4608(2) 0.0394(6) Uani 1 d . .
H12 H -0.1879(3) 0.7861(2) 0.4709(2) 0.047 Uiso 1 calc R .
C13 C -0.0607(3) 0.8719(2) 0.4642(2) 0.0495(7) Uani 1 d . .
H13 H -0.1249(3) 0.9240(2) 0.4757(2) 0.059 Uiso 1 calc R .
C14 C 0.0691(4) 0.8788(2) 0.4509(2) 0.0578(9) Uani 1 d . .
H14 H 0.0940(4) 0.9351(2) 0.4528(2) 0.069 Uiso 1 calc R .
C15 C 0.1624(3) 0.8016(3) 0.4349(3) 0.0635(10) Uani 1 d . .
H15 H 0.2516(3) 0.8054(3) 0.4265(3) 0.076 Uiso 1 calc R .
C16 C 0.1268(3) 0.7188(2) 0.4309(2) 0.0476(7) Uani 1 d . .
H16 H 0.1914(3) 0.6666(2) 0.4203(2) 0.057 Uiso 1 calc R .
N2 N -0.1727(2) 0.61821(14) 0.46816(13) 0.0319(5) Uani 1 d . .
C3 C -0.1896(2) 0.5484(2) 0.4349(2) 0.0315(5) Uani 1 d . .
C31 C -0.3169(3) 0.5153(2) 0.4560(2) 0.0450(7) Uani 1 d . .
H31A H -0.3014(3) 0.4473(2) 0.4691(15) 0.067 Uiso 1 calc R .
H31B H -0.3635(10) 0.5387(13) 0.4037(6) 0.067 Uiso 1 calc R .
H31C H -0.3688(9) 0.5384(13) 0.5089(9) 0.067 Uiso 1 calc R .
C4 C -0.0756(2) 0.5142(2) 0.3776(2) 0.0288(5) Uani 1 d . .
C41 C -0.0672(2) 0.44289(14) 0.33376(13) 0.0191(4) Uani 1 d . .
H41 H -0.1351(2) 0.40824(14) 0.34561(13) 0.023 Uiso 1 calc R .
N42 N 0.0346(2) 0.42367(13) 0.27606(13) 0.0283(4) Uani 1 d . .
C43 C 0.0321(2) 0.3430(2) 0.2399(2) 0.0281(5) Uani 1 d . .
C44 C 0.0588(2) 0.3473(2) 0.1462(2) 0.0341(5) Uani 1 d . .
H44 H 0.0751(2) 0.4034(2) 0.1063(2) 0.041 Uiso 1 calc R .
C45 C 0.0613(3) 0.2687(2) 0.1114(2) 0.0364(6) Uani 1 d . .
H45 H 0.0774(3) 0.2727(2) 0.0475(2) 0.044 Uiso 1 calc R .
C46 C 0.0408(2) 0.1839(2) 0.1681(2) 0.0335(5) Uani 1 d . .
C461 C 0.0463(3) 0.0967(2) 0.1298(2) 0.0469(7) Uani 1 d D .
C462 C 0.0489(17) 0.0079(6) 0.1992(7) 0.085(5) Uani 0.339(9) d PDU 1
H46A H -0.0237(17) 0.0156(6) 0.2483(7) 0.128 Uiso 0.339(9) calc PR 1
H46B H 0.1306(17) -0.0076(6) 0.2240(7) 0.128 Uiso 0.339(9) calc PR 1
H46C H 0.0414(17) -0.0422(6) 0.1705(7) 0.128 Uiso 0.339(9) calc PR 1
C463 C 0.1559(13) 0.0906(11) 0.0512(9) 0.107(7) Uani 0.339(9) d PDU 1
H46D H 0.1497(13) 0.1501(11) 0.0082(9) 0.160 Uiso 0.339(9) calc PR 1
H46E H 0.1498(13) 0.0415(11) 0.0206(9) 0.160 Uiso 0.339(9) calc PR 1
H46F H 0.2390(13) 0.0762(11) 0.0741(9) 0.160 Uiso 0.339(9) calc PR 1
C464 C -0.0848(10) 0.1197(9) 0.0901(12) 0.095(5) Uani 0.339(9) d PDU 1
H46G H -0.0878(10) 0.1775(9) 0.0447(12) 0.142 Uiso 0.339(9) calc PR 1
H46H H -0.1576(10) 0.1268(9) 0.1392(12) 0.142 Uiso 0.339(9) calc PR 1
H46I H -0.0908(10) 0.0690(9) 0.0616(12) 0.142 Uiso 0.339(9) calc PR 1
C465 C 0.0810(9) 0.1111(5) 0.0268(3) 0.081(3) Uani 0.661(9) d PDU 2
H46J H 0.1615(9) 0.1359(5) 0.0079(3) 0.121 Uiso 0.661(9) calc PR 2
H46K H 0.0111(9) 0.1550(5) -0.0014(3) 0.121 Uiso 0.661(9) calc PR 2
H46L H 0.0925(9) 0.0516(5) 0.0078(3) 0.121 Uiso 0.661(9) calc PR 2
C466 C -0.0788(6) 0.0581(6) 0.1617(5) 0.089(3) Uani 0.661(9) d PDU 2
H46M H -0.0992(6) 0.0495(6) 0.2280(5) 0.133 Uiso 0.661(9) calc PR 2
H46N H -0.0682(6) -0.0017(6) 0.1434(5) 0.133 Uiso 0.661(9) calc PR 2
H46O H -0.1496(6) 0.1017(6) 0.1342(5) 0.133 Uiso 0.661(9) calc PR 2
C467 C 0.1582(8) 0.0189(4) 0.1693(5) 0.088(3) Uani 0.661(9) d PDU 2
H46P H 0.2409(8) 0.0408(4) 0.1504(5) 0.132 Uiso 0.661(9) calc PR 2
H46Q H 0.1634(8) -0.0376(4) 0.1461(5) 0.132 Uiso 0.661(9) calc PR 2
H46R H 0.1394(8) 0.0053(4) 0.2357(5) 0.132 Uiso 0.661(9) calc PR 2
C47 C 0.0126(3) 0.1819(2) 0.2621(2) 0.0377(6) Uani 1 d . .
H47 H -0.0034(3) 0.1259(2) 0.3022(2) 0.045 Uiso 1 calc R .
C48 C 0.0074(3) 0.2603(2) 0.2978(2) 0.0345(5) Uani 1 d . .
H48 H -0.0128(3) 0.2573(2) 0.3615(2) 0.041 Uiso 1 calc R .
C5 C 0.0183(2) 0.5687(2) 0.37815(15) 0.0274(5) Uani 1 d . .
O5 O 0.1354(2) 0.56536(11) 0.33786(11) 0.0306(4) Uani 1 d . .
N6 N 0.4148(2) 0.39533(14) 0.00896(13) 0.0304(4) Uani 1 d . .
C61 C 0.4842(2) 0.3019(2) 0.0193(2) 0.0312(5) Uani 1 d . .
C62 C 0.6032(3) 0.2812(2) -0.0365(2) 0.0391(6) Uani 1 d . .
H62 H 0.6392(3) 0.3292(2) -0.0789(2) 0.047 Uiso 1 calc R .
C63 C 0.6676(3) 0.1891(2) -0.0286(2) 0.0511(8) Uani 1 d . .
H63 H 0.7477(3) 0.1747(2) -0.0662(2) 0.061 Uiso 1 calc R .
C64 C 0.6164(3) 0.1182(2) 0.0336(2) 0.0591(9) Uani 1 d . .
H64 H 0.6608(3) 0.0558(2) 0.0384(2) 0.071 Uiso 1 calc R .
C65 C 0.4990(3) 0.1398(2) 0.0888(2) 0.0576(9) Uani 1 d . .
H65 H 0.4642(3) 0.0916(2) 0.1318(2) 0.069 Uiso 1 calc R .
C66 C 0.4318(3) 0.2309(2) 0.0820(2) 0.0449(7) Uani 1 d . .
H66 H 0.3514(3) 0.2447(2) 0.1196(2) 0.054 Uiso 1 calc R .
N7 N 0.4173(2) 0.45305(14) -0.07887(13) 0.0323(5) Uani 1 d . .
C8 C 0.3287(2) 0.5280(2) -0.0698(2) 0.0321(5) Uani 1 d . .
C81 C 0.3046(3) 0.6069(2) -0.1492(2) 0.0477(7) Uani 1 d . .
H81A H 0.3547(17) 0.6545(7) -0.1497(9) 0.072 Uiso 1 calc R .
H81B H 0.2122(4) 0.6340(10) -0.1436(8) 0.072 Uiso 1 calc R .
H81C H 0.3314(20) 0.5835(4) -0.2058(2) 0.072 Uiso 1 calc R .
C9 C 0.2674(2) 0.5239(2) 0.0227(2) 0.0302(5) Uani 1 d . .
C91 C 0.1646(2) 0.58764(14) 0.05115(13) 0.0193(4) Uani 1 d . .
H91 H 0.1219(2) 0.63511(14) 0.00862(13) 0.023 Uiso 1 calc R .
N92 N 0.1273(2) 0.58164(14) 0.13708(13) 0.0297(4) Uani 1 d . .
C93 C 0.0087(2) 0.6470(2) 0.1577(2) 0.0287(5) Uani 1 d . .
C94 C -0.1096(2) 0.6330(2) 0.1424(2) 0.0350(6) Uani 1 d . .
H94 H -0.1123(2) 0.5834(2) 0.1144(2) 0.042 Uiso 1 calc R .
C95 C -0.2244(3) 0.6922(2) 0.1686(2) 0.0378(6) Uani 1 d . .
H95 H -0.3044(3) 0.6819(2) 0.1581(2) 0.045 Uiso 1 calc R .
C96 C -0.2240(2) 0.7666(2) 0.2101(2) 0.0320(5) Uani 1 d . .
C961 C -0.3532(3) 0.8284(2) 0.2427(2) 0.0382(6) Uani 1 d . .
C962 C -0.3308(3) 0.9184(2) 0.2645(3) 0.0570(9) Uani 1 d . .
H96A H -0.2735(3) 0.9027(2) 0.3109(3) 0.086 Uiso 1 calc R .
H96B H -0.4140(3) 0.9540(2) 0.2873(3) 0.086 Uiso 1 calc R .
H96C H -0.2907(3) 0.9557(2) 0.2094(3) 0.086 Uiso 1 calc R .
C963 C -0.4435(3) 0.8551(2) 0.1699(2) 0.0570(8) Uani 1 d . .
H96D H -0.4588(3) 0.7986(2) 0.1552(2) 0.085 Uiso 1 calc R .
H96E H -0.4029(3) 0.8926(2) 0.1151(2) 0.085 Uiso 1 calc R .
H96F H -0.5261(3) 0.8909(2) 0.1930(2) 0.085 Uiso 1 calc R .
C964 C -0.4205(3) 0.7730(2) 0.3311(2) 0.0514(8) Uani 1 d . .
H96G H -0.3632(3) 0.7560(2) 0.3774(2) 0.077 Uiso 1 calc R .
H96H H -0.4393(3) 0.7166(2) 0.3185(2) 0.077 Uiso 1 calc R .
H96I H -0.5016(3) 0.8115(2) 0.3530(2) 0.077 Uiso 1 calc R .
C97 C -0.1038(2) 0.7799(2) 0.2232(2) 0.0333(5) Uani 1 d . .
H97 H -0.1003(2) 0.8303(2) 0.2497(2) 0.040 Uiso 1 calc R .
C98 C 0.0119(2) 0.7206(2) 0.1980(2) 0.0320(5) Uani 1 d . .
H98 H 0.0920(2) 0.7306(2) 0.2085(2) 0.038 Uiso 1 calc R .
C10 C 0.3274(2) 0.4374(2) 0.0731(2) 0.0272(5) Uani 1 d . .
O10 O 0.3092(2) 0.40125(11) 0.15746(11) 0.0312(4) Uani 1 d . .
O1M O 0.2774(2) 0.37822(13) 0.35002(11) 0.0383(4) Uani 1 d . .
H1M10 H 0.2667(2) 0.40409(13) 0.39459(11) 0.057 Uiso 1 d R .
C1M C 0.4019(4) 0.3235(3) 0.3488(2) 0.0751(12) Uani 1 d . .
H1M1 H 0.4265(13) 0.2994(18) 0.2925(10) 0.113 Uiso 1 calc R .
H1M2 H 0.4020(8) 0.2716(13) 0.4009(12) 0.113 Uiso 1 calc R .
H1M3 H 0.4641(6) 0.3614(6) 0.3522(21) 0.113 Uiso 1 calc R .
O1N O 0.3768(2) 0.54008(13) 0.22260(12) 0.0367(4) Uani 1 d . .
H1N H 0.4371(2) 0.52928(13) 0.18042(12) 0.055 Uiso 1 d R .
C1N C 0.4124(3) 0.5944(3) 0.2742(2) 0.0676(11) Uani 1 d . .
H1N1 H 0.3592(19) 0.6566(7) 0.2650(15) 0.101 Uiso 1 calc R .
H1N2 H 0.5040(8) 0.5991(17) 0.2550(14) 0.101 Uiso 1 calc R .
H1N3 H 0.3989(26) 0.5653(10) 0.3387(3) 0.101 Uiso 1 calc R .
O1S O 0.5879(4) 0.1133(3) 0.4574(3) 0.1043(11) Uani 1 d . .
H1S H 0.6105(35) 0.0592(18) 0.4860(28) 0.156 Uiso 1 calc R .
C1S C 0.6825(4) 0.1332(4) 0.3810(3) 0.0925(14) Uani 1 d . .
H1S1 H 0.6397(4) 0.1644(4) 0.3280(3) 0.139 Uiso 1 d R .
H1S2 H 0.7385(4) 0.0753(4) 0.3689(3) 0.139 Uiso 1 d R .
H1S3 H 0.7350(4) 0.1738(4) 0.3931(3) 0.139 Uiso 1 d R .
O1T O 0.3717(3) 0.0576(3) 0.4318(3) 0.1188(14) Uani 1 d . .
H1T H 0.4408(41) 0.0776(47) 0.4260(13) 0.178 Uiso 1 calc R .
C1T C 0.3241(5) 0.0821(5) 0.3482(3) 0.119(2) Uani 1 d . .
H1T1 H 0.3010(5) 0.0272(5) 0.3356(3) 0.178 Uiso 1 d R .
H1T2 H 0.3910(5) 0.1043(5) 0.2998(3) 0.178 Uiso 1 d R .
H1T3 H 0.2472(5) 0.1310(5) 0.3511(3) 0.178 Uiso 1 d R .

loop_
_atom_type_symbol
_atom_type_description
_atom_type_scat_dispersion_real
_atom_type_scat_dispersion_imag
_atom_type_scat_source
C C 0.0181 0.0091 'International Tables Vol C Tables 4.2.6.8 and 6.1.1.4'
H H 0.0000 0.0000 'International Tables Vol C Tables 4.2.6.8 and 6.1.1.4'
N N 0.0311 0.0180 'International Tables Vol C Tables 4.2.6.8 and 6.1.1.4'
O O 0.0492 0.0322 'International Tables Vol C Tables 4.2.6.8 and 6.1.1.4'
Ni Ni -3.0029 0.5091 'International Tables Vol C Tables 4.2.6.8 and 6.1.1.4'

loop_
_geom_angle_atom_site_label_1
_geom_angle_atom_site_label_2
_geom_angle_atom_site_label_3
_geom_angle
_geom_angle_site_symmetry_1
_geom_angle_site_symmetry_3
_geom_angle_publ_flag
O5 Ni1 O10 167.63(7) . . ?
O5 Ni1 N92 94.65(7) . . ?
O10 Ni1 N92 91.52(7) . . ?
O5 Ni1 N42 92.19(7) . . ?
O10 Ni1 N42 98.41(7) . . ?
N92 Ni1 N42 91.10(8) . . ?
O5 Ni1 O1M 87.72(7) . . ?
O10 Ni1 O1M 86.49(7) . . ?
N92 Ni1 O1M 177.03(8) . . ?
N42 Ni1 O1M 87.02(8) . . ?
O5 Ni1 O1N 85.58(7) . . ?
O10 Ni1 O1N 83.44(7) . . ?
N92 Ni1 O1N 92.60(8) . . ?
N42 Ni1 O1N 175.82(7) . . ?
O1M Ni1 O1N 89.36(7) . . ?
C5 N1 N2 111.3(2) . . ?
C5 N1 C11 128.0(2) . . ?
N2 N1 C11 118.9(2) . . ?
C16 C11 C12 119.5(2) . . ?
C16 C11 N1 120.8(2) . . ?
C12 C11 N1 119.8(2) . . ?
C13 C12 C11 119.8(3) . . ?
C14 C13 C12 121.2(3) . . ?
C13 C14 C15 118.9(3) . . ?
C14 C15 C16 121.0(3) . . ?
C15 C16 C11 119.7(3) . . ?
C3 N2 N1 106.0(2) . . ?
N2 C3 C4 111.4(2) . . ?
N2 C3 C31 121.3(2) . . ?
C4 C3 C31 127.2(2) . . ?
C41 C4 C5 130.4(2) . . ?
C41 C4 C3 123.5(2) . . ?
C5 C4 C3 106.1(2) . . ?
N42 C41 C4 118.8(2) . . ?
C41 N42 C43 111.9(2) . . ?
C41 N42 Ni1 128.0(2) . . ?
C43 N42 Ni1 119.54(14) . . ?
C48 C43 C44 119.7(2) . . ?
C48 C43 N42 120.7(2) . . ?
C44 C43 N42 119.5(2) . . ?
C43 C44 C45 119.7(2) . . ?
C44 C45 C46 121.9(2) . . ?
C45 C46 C47 117.1(2) . . ?
C45 C46 C461 121.9(2) . . ?
C47 C46 C461 120.9(2) . . ?
C462 C461 C463 112.8(5) . . ?
C466 C461 C465 110.9(4) . . ?
C462 C461 C46 115.0(5) . . ?
C463 C461 C46 109.8(6) . . ?
C466 C461 C46 111.4(3) . . ?
C465 C461 C46 113.7(3) . . ?
C462 C461 C464 108.6(5) . . ?
C463 C461 C464 107.7(5) . . ?
C46 C461 C464 102.1(4) . . ?
C466 C461 C467 106.6(4) . . ?
C465 C461 C467 105.9(4) . . ?
C46 C461 C467 107.9(3) . . ?
C48 C47 C46 121.6(2) . . ?
C47 C48 C43 119.9(2) . . ?
O5 C5 N1 124.3(2) . . ?
O5 C5 C4 130.4(2) . . ?
N1 C5 C4 105.2(2) . . ?
C5 O5 Ni1 119.3(2) . . ?
C10 N6 N7 111.5(2) . . ?
C10 N6 C61 128.3(2) . . ?
N7 N6 C61 119.7(2) . . ?
C66 C61 C62 120.2(2) . . ?
C66 C61 N6 120.2(2) . . ?
C62 C61 N6 119.6(2) . . ?
C63 C62 C61 119.2(3) . . ?
C64 C63 C62 121.0(3) . . ?
C63 C64 C65 119.2(3) . . ?
C64 C65 C66 121.2(3) . . ?
C65 C66 C61 119.2(3) . . ?
C8 N7 N6 106.0(2) . . ?
N7 C8 C9 111.4(2) . . ?
N7 C8 C81 121.5(2) . . ?
C9 C8 C81 127.1(2) . . ?
C91 C9 C8 124.4(2) . . ?
C91 C9 C10 129.2(2) . . ?
C8 C9 C10 106.1(2) . . ?
N92 C91 C9 118.3(2) . . ?
C91 N92 C93 112.6(2) . . ?
C91 N92 Ni1 128.3(2) . . ?
C93 N92 Ni1 118.71(14) . . ?
C98 C93 C94 119.7(2) . . ?
C98 C93 N92 120.0(2) . . ?
C94 C93 N92 120.2(2) . . ?
C93 C94 C95 119.9(2) . . ?
C94 C95 C96 121.6(2) . . ?
C97 C96 C95 117.3(2) . . ?
C97 C96 C961 122.1(2) . . ?
C95 C96 C961 120.6(2) . . ?
C963 C961 C962 108.4(3) . . ?
C963 C961 C964 109.4(3) . . ?
C962 C961 C964 107.7(2) . . ?
C963 C961 C96 110.7(2) . . ?
C962 C961 C96 112.0(2) . . ?
C964 C961 C96 108.5(2) . . ?
C96 C97 C98 121.7(2) . . ?
C93 C98 C97 119.9(2) . . ?
O10 C10 N6 123.9(2) . . ?
O10 C10 C9 131.2(2) . . ?
N6 C10 C9 104.9(2) . . ?
C10 O10 Ni1 118.03(14) . . ?
C1M O1M Ni1 128.0(2) . . ?
C1N O1N Ni1 128.6(2) . . ?

loop_
_geom_bond_atom_site_label_1
_geom_bond_atom_site_label_2
_geom_bond_distance
_geom_bond_site_symmetry_2
_geom_bond_publ_flag
Ni1 O5 2.012(2) . ?
Ni1 O10 2.017(2) . ?
Ni1 N92 2.085(2) . ?
Ni1 N42 2.088(2) . ?
Ni1 O1M 2.101(2) . ?
Ni1 O1N 2.126(2) . ?
N1 C5 1.374(3) . ?
N1 N2 1.403(3) . ?
N1 C11 1.415(3) . ?
C11 C16 1.386(4) . ?
C11 C12 1.388(3) . ?
C12 C13 1.379(4) . ?
C13 C14 1.373(5) . ?
C14 C15 1.380(5) . ?
C15 C16 1.382(4) . ?
N2 C3 1.313(3) . ?
C3 C4 1.418(3) . ?
C3 C31 1.486(4) . ?
C4 C41 1.355(3) . ?
C4 C5 1.415(3) . ?
C41 N42 1.277(3) . ?
N42 C43 1.438(3) . ?
C43 C48 1.383(3) . ?
C43 C44 1.383(3) . ?
C44 C45 1.384(3) . ?
C45 C46 1.389(4) . ?
C46 C47 1.394(4) . ?
C46 C461 1.525(3) . ?
C461 C462 1.488(6) . ?
C461 C463 1.500(7) . ?
C461 C466 1.509(5) . ?
C461 C465 1.510(5) . ?
C461 C464 1.557(7) . ?
C461 C467 1.570(5) . ?
C47 C48 1.382(3) . ?
C5 O5 1.269(3) . ?
N6 C10 1.372(3) . ?
N6 N7 1.408(3) . ?
N6 C61 1.415(3) . ?
C61 C66 1.386(4) . ?
C61 C62 1.394(3) . ?
C62 C63 1.383(4) . ?
C63 C64 1.376(4) . ?
C64 C65 1.379(4) . ?
C65 C66 1.381(4) . ?
N7 C8 1.310(3) . ?
C8 C9 1.422(3) . ?
C8 C81 1.494(4) . ?
C9 C91 1.354(3) . ?
C9 C10 1.423(3) . ?
C91 N92 1.275(3) . ?
N92 C93 1.444(3) . ?
C93 C98 1.381(3) . ?
C93 C94 1.382(4) . ?
C94 C95 1.388(3) . ?
C95 C96 1.396(4) . ?
C96 C97 1.386(4) . ?
C96 C961 1.540(3) . ?
C961 C963 1.524(4) . ?
C961 C962 1.528(4) . ?
C961 C964 1.538(4) . ?
C97 C98 1.391(3) . ?
C10 O10 1.263(3) . ?
O1M C1M 1.391(3) . ?
O1N C1N 1.394(3) . ?
O1S C1S 1.401(5) . ?
O1T C1T 1.394(6) . ?
